data_5000078
loop_
_publ_author_name
'Fallon, III, L.'

_publ_section_title
;
 The crystal and molecular structure of 5-fluorouracil
;
_journal_issue 11
_journal_name_full 'Acta Crystallographica Section B'
_journal_page_first 2549
_journal_page_last 2556
_journal_paper_doi 10.1107/S0567740873006989
_journal_volume 29
_journal_year 1973
_chemical_formula_sum 'C4 H3 F N2 O2'
_space_group_IT_number 2
_symmetry_cell_setting triclinic
_symmetry_Int_Tables_number 2
_symmetry_space_group_name_Hall '-P 1'
_symmetry_space_group_name_H-M 'P -1'
_cell_angle_alpha 89.7(3)
_cell_angle_beta 43.9(3)
_cell_angle_gamma 98.6(3)
_cell_formula_units_Z 8
_cell_length_a 9.22(3)
_cell_length_b 12.66(3)
_cell_length_c 12.67(3)
_cod_original_formula_sum 'C4 H3 F1 N2 O2'
_cod_database_code 5000078

loop_
_symmetry_equiv_pos_site_id
_symmetry_equiv_pos_as_xyz
1 x,y,z
2 -x,-y,-z

loop_
_atom_site_label
_atom_site_type_symbol
_atom_site_fract_x
_atom_site_fract_y
_atom_site_fract_z
_atom_site_attached_hydrogens
C12 C 0.22550 0.14820 0.35590 0
C14 C 0.21520 0.32900 0.43490 0
C15 C 0.19720 0.27480 0.54730 0
C16 C 0.18590 0.16780 0.56750 1
C22 C 0.28400 -0.03130 -0.00830 0
C24 C 0.25830 0.03870 -0.17410 0
C25 C 0.24360 0.14330 -0.11720 0
C26 C 0.25660 0.15630 -0.01860 1
C32 C 0.27200 -0.36430 0.17720 0
C34 C 0.23240 -0.54850 0.12590 0
C35 C 0.22410 -0.49790 0.02620 0
C36 C 0.24350 -0.38860 0.00330 1
C42 C 0.25960 -0.18900 -0.47950 0
C44 C 0.27940 -0.25680 -0.30440 0
C45 C 0.30570 -0.35620 -0.37360 0
C46 C 0.29980 -0.37490 -0.47430 1
F19 F 0.18750 0.34280 0.63440 0
F29 F 0.21720 0.22130 -0.17030 0
F39 F 0.20410 -0.56970 -0.04270 0
F49 F 0.32710 -0.43570 -0.31710 0
N11 N 0.20010 0.10470 0.47170 1
N13 N 0.23060 0.25870 0.34500 1
N21 N 0.27730 0.07070 0.03340 1
N23 N 0.27740 -0.04310 -0.11380 1
N31 N 0.27000 -0.32630 0.07630 1
N33 N 0.24820 -0.47750 0.20390 1
N41 N 0.27800 -0.28650 -0.52960 1
N43 N 0.26540 -0.17550 -0.37170 1
O17 O 0.23690 0.09180 0.27530 0
O18 O 0.22340 0.42680 0.41450 0
O27 O 0.28870 -0.10810 0.04760 0
O28 O 0.24280 0.02250 -0.26370 0
O37 O 0.28860 -0.30650 0.24810 0
O38 O 0.22200 -0.64650 0.14630 0
O47 O 0.24510 -0.10880 -0.52760 0
O48 O 0.28420 -0.23770 -0.21530 0

loop_
_atom_type_symbol
_atom_type_radius_bond
C 0.68
F 0.64
N 0.68
O 0.68
